data_4108552
loop_
_publ_author_name
'Robert E. Bachman'
'Sheri A. Bodolosky-Bettis'
'Chelsea J. Pyle'
'Margaret Anne Gray'

_publ_contact_author_address
;Department of Chemistry, The University of the South,
 735 University Ave., Sewanee, TN 37383
;
_publ_contact_author_name 'Robert E. Bachman'
_publ_section_title
;
 Reversible Oxidative Addition and Reductive Elimination of Fluorinated
 Disulfides at Gold(I) Thiolate Complexes: A New Ligand Exchange Mechanism
;
_journal_name_full 'Journal of the American Chemical Society'
_journal_page_first 14303
_journal_page_last 14310
_journal_paper_doi 10.1021/ja805266r
_journal_volume 130
_journal_year 2008
_chemical_formula_sum 'C32 H20 Au F20 N S4'
_chemical_formula_weight 1123.70
_chemical_name_systematic
; 
 ? 
;
_space_group_IT_number 9
_symmetry_cell_setting monoclinic
_symmetry_space_group_name_Hall 'C -2yc'
_symmetry_space_group_name_H-M 'C 1 c 1'
_atom_sites_solution_hydrogens geom
_atom_sites_solution_primary direct
_atom_sites_solution_secondary difmap
_audit_creation_method SHELXL-97
_cell_angle_alpha 90.00
_cell_angle_beta 92.244(2)
_cell_angle_gamma 90.00
_cell_formula_units_Z 4
_cell_length_a 14.0704(14)
_cell_length_b 18.0074(18)
_cell_length_c 14.4245(14)
_cell_measurement_reflns_used 8192
_cell_measurement_temperature 173(2)
_cell_volume 3652.0(6)
_computing_cell_refinement 'Bruker SMART'
_computing_data_collection 'Bruker SMART'
_computing_data_reduction 'Bruker SHELXTL'
_computing_molecular_graphics 'Bruker SHELXTL'
_computing_publication_material 'Bruker SHELXTL'
_computing_structure_refinement 'SHELXL-97 (Sheldrick, 1997)'
_computing_structure_solution 'SHELXS-97 (Sheldrick, 1990)'
_diffrn_ambient_temperature 173(2)
_diffrn_measured_fraction_theta_full 0.983
_diffrn_measured_fraction_theta_max 0.983
_diffrn_measurement_device_type 'CCD area detector'
_diffrn_measurement_method 'phi and omega scans'
_diffrn_radiation_monochromator graphite
_diffrn_radiation_source 'fine-focus sealed tube'
_diffrn_radiation_type MoK\a
_diffrn_radiation_wavelength 0.71073
_diffrn_reflns_av_R_equivalents 0.0696
_diffrn_reflns_av_sigmaI/netI 0.1118
_diffrn_reflns_limit_h_max 18
_diffrn_reflns_limit_h_min -18
_diffrn_reflns_limit_k_max 23
_diffrn_reflns_limit_k_min -23
_diffrn_reflns_limit_l_max 19
_diffrn_reflns_limit_l_min -19
_diffrn_reflns_number 20760
_diffrn_reflns_theta_full 28.34
_diffrn_reflns_theta_max 28.34
_diffrn_reflns_theta_min 1.84
_exptl_absorpt_coefficient_mu 4.388
_exptl_absorpt_correction_T_max 0.9174
_exptl_absorpt_correction_T_min 0.3011
_exptl_absorpt_correction_type multi-scan
_exptl_absorpt_process_details 'Blessing 1995'
_exptl_crystal_colour red
_exptl_crystal_density_diffrn 2.044
_exptl_crystal_description plate
_exptl_crystal_F_000 2168
_exptl_crystal_size_max 0.36
_exptl_crystal_size_mid 0.08
_exptl_crystal_size_min 0.02
_refine_diff_density_max 1.094
_refine_diff_density_min -1.511
_refine_diff_density_rms 0.151
_refine_ls_abs_structure_details 'Flack H D (1983), Acta Cryst. A39, 876-881'
_refine_ls_abs_structure_Flack 0.255(5)
_refine_ls_extinction_method none
_refine_ls_goodness_of_fit_ref 0.938
_refine_ls_hydrogen_treatment noref
_refine_ls_matrix_type full
_refine_ls_number_parameters 528
_refine_ls_number_reflns 8680
_refine_ls_number_restraints 2
_refine_ls_restrained_S_all 0.938
_refine_ls_R_factor_all 0.0747
_refine_ls_R_factor_gt 0.0472
_refine_ls_shift/su_max 0.001
_refine_ls_shift/su_mean 0.000
_refine_ls_structure_factor_coef Fsqd
_refine_ls_weighting_details 'calc w=1/[\s^2^(Fo^2^)+(0.0120P)^2^+0.0000P] where P=(Fo^2^+2Fc^2^)/3'
_refine_ls_weighting_scheme calc
_refine_ls_wR_factor_gt 0.0625
_refine_ls_wR_factor_ref 0.0690
_reflns_number_gt 6566
_reflns_number_total 8680
_reflns_threshold_expression >2sigma(I)
_cod_data_source_file ja805266r_si_002.cif
_cod_data_source_block AU3F5
_cod_database_code 4108552

loop_
_symmetry_equiv_pos_as_xyz
'x, y, z'
'x, -y, z+1/2'
'x+1/2, y+1/2, z'
'x+1/2, -y+1/2, z+1/2'

loop_
_atom_site_label
_atom_site_type_symbol
_atom_site_fract_x
_atom_site_fract_y
_atom_site_fract_z
_atom_site_U_iso_or_equiv
_atom_site_adp_type
_atom_site_occupancy
_atom_site_symmetry_multiplicity
_atom_site_calc_flag
_atom_site_refinement_flags
Au1 Au 0.74672(3) 0.301134(16) 0.74985(3) 0.02404(7) Uani 1 1 d .
N1 N 0.5313(5) 0.5269(4) 0.7903(4) 0.0306(16) Uani 1 1 d .
C1 C 0.4657(6) 0.4651(5) 0.7589(6) 0.048(3) Uani 1 1 d .
H1 H 0.5051 0.4236 0.7370 0.058 Uiso 1 1 calc R
H2 H 0.4321 0.4470 0.8136 0.058 Uiso 1 1 calc R
C2 C 0.3926(7) 0.4828(6) 0.6842(6) 0.062(3) Uani 1 1 d .
H5 H 0.3428 0.5139 0.7096 0.093 Uiso 1 1 calc R
H4 H 0.3645 0.4366 0.6599 0.093 Uiso 1 1 calc R
H3 H 0.4228 0.5095 0.6339 0.093 Uiso 1 1 calc R
C3 C 0.4764(7) 0.5922(5) 0.8255(6) 0.040(2) Uani 1 1 d .
H7 H 0.5220 0.6327 0.8403 0.048 Uiso 1 1 calc R
H6 H 0.4330 0.6100 0.7745 0.048 Uiso 1 1 calc R
C4 C 0.4187(7) 0.5786(7) 0.9091(7) 0.062(3) Uani 1 1 d .
H8 H 0.3719 0.5395 0.8953 0.093 Uiso 1 1 calc R
H10 H 0.3856 0.6244 0.9254 0.093 Uiso 1 1 calc R
H9 H 0.4609 0.5632 0.9613 0.093 Uiso 1 1 calc R
C5 C 0.5973(6) 0.4966(5) 0.8668(6) 0.038(2) Uani 1 1 d .
H12 H 0.5580 0.4764 0.9163 0.046 Uiso 1 1 calc R
H11 H 0.6336 0.4547 0.8412 0.046 Uiso 1 1 calc R
C6 C 0.6663(6) 0.5501(6) 0.9098(6) 0.062(3) Uani 1 1 d .
H13 H 0.6993 0.5764 0.8610 0.093 Uiso 1 1 calc R
H15 H 0.7128 0.5233 0.9494 0.093 Uiso 1 1 calc R
H14 H 0.6323 0.5860 0.9473 0.093 Uiso 1 1 calc R
C7 C 0.5894(6) 0.5556(5) 0.7114(6) 0.044(2) Uani 1 1 d .
H17 H 0.5453 0.5778 0.6639 0.053 Uiso 1 1 calc R
H16 H 0.6314 0.5957 0.7357 0.053 Uiso 1 1 calc R
C8 C 0.6495(8) 0.4989(7) 0.6649(8) 0.062(4) Uani 1 1 d .
H19 H 0.7037 0.4856 0.7063 0.094 Uiso 1 1 calc R
H20 H 0.6728 0.5196 0.6072 0.094 Uiso 1 1 calc R
H18 H 0.6113 0.4545 0.6508 0.094 Uiso 1 1 calc R
S1A S 0.6665(2) 0.28748(16) 0.6043(2) 0.0393(8) Uani 1 1 d .
F1A F 0.6942(4) 0.1221(3) 0.6170(4) 0.0610(16) Uani 1 1 d .
C1A C 0.5800(5) 0.2177(4) 0.6171(5) 0.0240(19) Uani 1 1 d .
F2A F 0.5611(4) 0.0181(3) 0.6295(4) 0.0712(18) Uani 1 1 d .
C2A C 0.6037(6) 0.1435(5) 0.6179(5) 0.035(2) Uani 1 1 d .
F3A F 0.3747(4) 0.0553(4) 0.6358(4) 0.0610(17) Uani 1 1 d .
C3A C 0.5358(8) 0.0896(6) 0.6257(7) 0.040(3) Uani 1 1 d .
F4A F 0.3235(3) 0.2002(3) 0.6312(3) 0.0557(15) Uani 1 1 d .
C4A C 0.4409(7) 0.1083(6) 0.6294(6) 0.041(2) Uani 1 1 d .
F5A F 0.4562(5) 0.3066(3) 0.6163(4) 0.047(2) Uani 1 1 d .
C5A C 0.4159(5) 0.1825(5) 0.6257(5) 0.033(2) Uani 1 1 d .
C6A C 0.4836(8) 0.2364(6) 0.6198(6) 0.028(2) Uani 1 1 d .
F1B F 0.8908(3) 0.1694(3) 0.6275(3) 0.0429(12) Uani 1 1 d .
C1B C 0.8842(5) 0.2909(5) 0.5687(5) 0.0285(19) Uani 1 1 d .
S2B S 0.89002(16) 0.33138(15) 0.67993(14) 0.0342(5) Uani 1 1 d .
F2B F 0.8790(3) 0.1113(3) 0.4572(3) 0.0453(13) Uani 1 1 d .
C2B C 0.8854(6) 0.2164(6) 0.5541(6) 0.030(2) Uani 1 1 d .
F3B F 0.8665(3) 0.2007(3) 0.3044(3) 0.0452(12) Uani 1 1 d .
C3B C 0.8803(5) 0.1849(5) 0.4655(5) 0.0282(19) Uani 1 1 d .
F4B F 0.8668(4) 0.3500(3) 0.3255(3) 0.0458(14) Uani 1 1 d .
C4B C 0.8745(7) 0.2316(7) 0.3899(7) 0.028(3) Uani 1 1 d .
F5B F 0.8788(3) 0.4101(3) 0.4973(3) 0.0447(13) Uani 1 1 d .
C5B C 0.8742(5) 0.3062(5) 0.4013(5) 0.0330(19) Uani 1 1 d .
C6B C 0.8786(6) 0.3381(6) 0.4900(7) 0.021(2) Uani 1 1 d .
F1C F 1.0096(4) 0.2497(3) 0.9043(4) 0.0461(17) Uani 1 1 d .
C1C C 0.9281(5) 0.3624(5) 0.8815(5) 0.026(2) Uani 1 1 d .
F2C F 1.1794(3) 0.3145(3) 0.8840(3) 0.0553(15) Uani 1 1 d .
C2C C 1.0126(8) 0.3235(6) 0.8889(7) 0.030(3) Uani 1 1 d .
S3C S 0.8176(2) 0.32079(17) 0.89811(19) 0.0391(8) Uani 1 1 d .
F3C F 1.1900(3) 0.4613(3) 0.8480(3) 0.0534(15) Uani 1 1 d .
C3C C 1.0999(6) 0.3562(5) 0.8775(5) 0.031(2) Uani 1 1 d .
F4C F 1.0278(4) 0.5440(3) 0.8330(3) 0.0516(14) Uani 1 1 d .
C4C C 1.1052(6) 0.4309(5) 0.8602(5) 0.031(2) Uani 1 1 d .
F5C F 0.8589(4) 0.4793(3) 0.8498(4) 0.0448(16) Uani 1 1 d .
C5C C 1.0243(6) 0.4713(5) 0.8535(5) 0.032(2) Uani 1 1 d .
C6C C 0.9361(5) 0.4362(5) 0.8627(5) 0.0257(18) Uani 1 1 d .
F1D F 0.6896(3) 0.1297(2) 0.8539(3) 0.0359(11) Uani 1 1 d .
C1D C 0.6337(6) 0.2357(5) 0.9286(6) 0.025(2) Uani 1 1 d .
F2D F 0.7165(3) 0.0571(3) 1.0164(3) 0.0453(13) Uani 1 1 d .
C2D C 0.6695(5) 0.1638(5) 0.9334(5) 0.0263(19) Uani 1 1 d .
F3D F 0.6818(4) 0.1258(3) 1.1780(3) 0.0483(14) Uani 1 1 d .
C3D C 0.6857(5) 0.1260(5) 1.0150(5) 0.0282(19) Uani 1 1 d .
S4D S 0.60297(15) 0.27932(15) 0.82246(15) 0.0303(5) Uani 1 1 d .
F4D F 0.6183(3) 0.2682(3) 1.1778(3) 0.0425(13) Uani 1 1 d .
C4D C 0.6661(6) 0.1625(5) 1.0972(6) 0.035(2) Uani 1 1 d .
F5D F 0.5886(4) 0.3419(3) 1.0175(4) 0.0357(15) Uani 1 1 d .
C5D C 0.6345(7) 0.2320(7) 1.0971(7) 0.030(3) Uani 1 1 d .
C6D C 0.6183(6) 0.2720(5) 1.0133(6) 0.031(2) Uani 1 1 d .

loop_
_atom_site_aniso_label
_atom_site_aniso_U_11
_atom_site_aniso_U_22
_atom_site_aniso_U_33
_atom_site_aniso_U_23
_atom_site_aniso_U_13
_atom_site_aniso_U_12
Au1 0.02625(13) 0.02676(14) 0.01923(11) -0.0007(2) 0.00246(9) -0.0030(2)
N1 0.039(4) 0.026(4) 0.027(4) 0.003(3) 0.003(3) -0.005(3)
C1 0.063(7) 0.034(6) 0.048(6) 0.001(5) 0.007(5) -0.012(5)
C2 0.067(8) 0.069(8) 0.047(6) 0.004(6) -0.017(6) -0.005(7)
C3 0.052(6) 0.033(6) 0.034(5) 0.002(5) 0.006(5) 0.007(5)
C4 0.055(8) 0.068(9) 0.065(8) 0.000(6) 0.020(6) 0.011(6)
C5 0.048(6) 0.022(5) 0.045(5) 0.004(4) 0.001(4) 0.001(5)
C6 0.034(6) 0.103(10) 0.048(6) -0.021(6) -0.016(5) -0.001(6)
C7 0.055(6) 0.038(6) 0.040(5) 0.003(4) 0.015(5) -0.008(5)
C8 0.068(9) 0.063(9) 0.058(8) -0.006(6) 0.025(7) -0.010(7)
S1A 0.0352(15) 0.057(2) 0.0254(14) 0.0099(14) -0.0033(11) -0.0164(15)
F1A 0.038(3) 0.076(5) 0.071(4) 0.010(3) 0.013(3) 0.011(3)
C1A 0.019(4) 0.033(6) 0.019(4) -0.004(3) -0.006(3) 0.001(4)
F2A 0.089(5) 0.035(4) 0.092(5) -0.004(3) 0.032(4) 0.001(3)
C2A 0.029(5) 0.044(6) 0.031(5) 0.002(4) 0.003(4) 0.009(5)
F3A 0.058(4) 0.063(5) 0.063(4) -0.006(3) 0.018(3) -0.032(4)
C3A 0.058(8) 0.028(6) 0.035(6) 0.012(5) 0.011(5) 0.005(5)
F4A 0.025(3) 0.109(5) 0.033(3) 0.002(3) 0.000(2) 0.004(3)
C4A 0.043(6) 0.047(7) 0.035(5) -0.006(5) 0.007(4) -0.021(5)
F5A 0.059(4) 0.045(5) 0.037(3) -0.003(3) 0.007(3) 0.012(3)
C5A 0.018(4) 0.060(8) 0.020(4) -0.005(4) 0.000(3) 0.001(4)
C6A 0.040(6) 0.029(6) 0.016(4) 0.006(4) 0.001(4) 0.001(5)
F1B 0.053(3) 0.038(3) 0.038(3) 0.011(2) 0.001(2) 0.004(3)
C1B 0.018(4) 0.047(6) 0.021(4) 0.002(4) 0.003(3) -0.005(4)
S2B 0.0330(13) 0.0513(17) 0.0188(11) -0.0045(12) 0.0054(10) -0.0108(14)
F2B 0.050(3) 0.036(3) 0.050(3) -0.008(3) 0.010(3) -0.007(3)
C2B 0.022(5) 0.049(7) 0.020(5) 0.004(4) 0.003(4) -0.004(5)
F3B 0.050(3) 0.058(4) 0.027(3) -0.015(3) 0.006(2) -0.003(3)
C3B 0.019(4) 0.026(6) 0.039(5) -0.009(4) 0.002(3) 0.000(4)
F4B 0.073(4) 0.046(4) 0.018(2) 0.006(2) 0.005(2) 0.005(3)
C4B 0.017(5) 0.045(7) 0.023(6) 0.004(5) 0.006(4) -0.010(5)
F5B 0.067(4) 0.035(3) 0.033(3) 0.001(2) 0.005(2) -0.005(3)
C5B 0.041(5) 0.034(6) 0.023(4) 0.002(4) 0.001(4) -0.008(5)
C6B 0.019(5) 0.015(6) 0.028(5) -0.006(4) 0.000(4) -0.009(4)
F1C 0.065(4) 0.033(4) 0.041(4) 0.004(3) 0.002(3) 0.005(3)
C1C 0.021(4) 0.041(6) 0.015(4) -0.001(4) -0.001(3) -0.006(4)
F2C 0.038(3) 0.066(4) 0.061(3) 0.003(3) 0.000(2) 0.021(3)
C2C 0.046(7) 0.021(5) 0.023(5) -0.001(4) -0.008(4) -0.006(5)
S3C 0.0364(16) 0.062(2) 0.0193(13) -0.0050(14) 0.0048(11) -0.0200(16)
F3C 0.026(3) 0.080(4) 0.055(3) -0.013(3) 0.009(2) -0.023(3)
C3C 0.030(5) 0.047(6) 0.015(4) -0.002(4) 0.004(3) 0.012(5)
F4C 0.063(4) 0.026(3) 0.066(4) 0.002(3) 0.003(3) -0.013(3)
C4C 0.028(5) 0.039(6) 0.027(5) -0.003(4) 0.003(4) -0.022(4)
F5C 0.038(3) 0.036(4) 0.061(4) 0.002(3) -0.002(3) 0.008(3)
C5C 0.036(5) 0.029(6) 0.031(5) 0.004(4) 0.007(4) -0.003(4)
C6C 0.019(4) 0.030(5) 0.028(4) -0.004(4) -0.003(3) -0.002(4)
F1D 0.044(3) 0.032(3) 0.032(3) -0.004(2) 0.008(2) 0.001(2)
C1D 0.022(5) 0.028(6) 0.025(5) 0.009(4) 0.011(4) -0.007(4)
F2D 0.062(4) 0.029(3) 0.047(3) 0.003(2) 0.017(2) 0.011(3)
C2D 0.028(4) 0.031(5) 0.021(4) 0.003(4) 0.011(4) -0.001(4)
F3D 0.061(4) 0.058(4) 0.027(3) 0.016(2) 0.009(2) 0.007(3)
C3D 0.028(5) 0.026(5) 0.030(5) 0.005(4) 0.007(4) 0.001(4)
S4D 0.0242(12) 0.0406(15) 0.0261(12) 0.0038(11) 0.0021(9) -0.0014(11)
F4D 0.049(3) 0.050(4) 0.029(3) -0.005(3) 0.009(2) -0.005(3)
C4D 0.036(5) 0.035(6) 0.034(5) 0.003(4) 0.008(4) -0.002(5)
F5D 0.041(4) 0.033(4) 0.033(3) -0.006(3) 0.011(2) 0.001(3)
C5D 0.030(6) 0.045(7) 0.014(5) -0.010(5) 0.008(4) -0.007(5)
C6D 0.023(5) 0.033(6) 0.038(5) -0.007(5) 0.006(4) -0.003(4)

loop_
_atom_type_symbol
_atom_type_description
_atom_type_scat_dispersion_real
_atom_type_scat_dispersion_imag
_atom_type_scat_source
C C 0.0033 0.0016 'International Tables Vol C Tables 4.2.6.8 and 6.1.1.4'
H H 0.0000 0.0000 'International Tables Vol C Tables 4.2.6.8 and 6.1.1.4'
N N 0.0061 0.0033 'International Tables Vol C Tables 4.2.6.8 and 6.1.1.4'
F F 0.0171 0.0103 'International Tables Vol C Tables 4.2.6.8 and 6.1.1.4'
S S 0.1246 0.1234 'International Tables Vol C Tables 4.2.6.8 and 6.1.1.4'
Au Au -2.0133 8.8022 'International Tables Vol C Tables 4.2.6.8 and 6.1.1.4'

loop_
_geom_angle_atom_site_label_1
_geom_angle_atom_site_label_2
_geom_angle_atom_site_label_3
_geom_angle
S4D Au1 S3C 87.80(9)
S4D Au1 S2B 176.18(11)
S3C Au1 S2B 90.85(9)
S4D Au1 S1A 89.38(9)
S3C Au1 S1A 175.74(14)
S2B Au1 S1A 91.75(9)
C1 N1 C3 111.2(7)
C1 N1 C5 107.8(6)
C3 N1 C5 110.1(6)
C1 N1 C7 111.6(6)
C3 N1 C7 106.6(6)
C5 N1 C7 109.6(6)
C2 C1 N1 117.1(7)
C4 C3 N1 116.4(8)
C6 C5 N1 116.2(8)
C8 C7 N1 115.7(8)
C1A S1A Au1 106.8(3)
C2A C1A C6A 117.9(8)
C2A C1A S1A 121.6(6)
C6A C1A S1A 120.3(7)
F1A C2A C3A 117.8(9)
F1A C2A C1A 120.9(8)
C3A C2A C1A 121.2(8)
F2A C3A C2A 120.0(10)
F2A C3A C4A 119.4(10)
C2A C3A C4A 120.5(9)
F3A C4A C5A 121.0(9)
F3A C4A C3A 120.3(10)
C5A C4A C3A 118.7(9)
F4A C5A C6A 120.9(9)
F4A C5A C4A 118.2(8)
C6A C5A C4A 120.8(8)
F5A C6A C5A 118.6(10)
F5A C6A C1A 120.7(9)
C5A C6A C1A 120.7(10)
C2B C1B C6B 117.9(8)
C2B C1B S2B 123.3(6)
C6B C1B S2B 118.7(7)
C1B S2B Au1 106.5(3)
C1B C2B F1B 119.8(8)
C1B C2B C3B 122.8(9)
F1B C2B C3B 117.4(9)
F2B C3B C4B 122.4(8)
F2B C3B C2B 119.1(8)
C4B C3B C2B 118.5(9)
F3B C4B C5B 121.2(9)
F3B C4B C3B 118.1(10)
C5B C4B C3B 120.6(9)
F4B C5B C4B 118.8(7)
F4B C5B C6B 120.0(9)
C4B C5B C6B 121.2(8)
F5B C6B C5B 118.9(9)
F5B C6B C1B 122.1(9)
C5B C6B C1B 119.0(9)
C6C C1C C2C 115.7(8)
C6C C1C S3C 121.6(7)
C2C C1C S3C 122.7(8)
F1C C2C C3C 118.4(10)
F1C C2C C1C 118.7(10)
C3C C2C C1C 122.9(10)
C1C S3C Au1 106.7(3)
F2C C3C C2C 119.7(9)
F2C C3C C4C 120.5(8)
C2C C3C C4C 119.8(9)
F3C C4C C5C 121.7(8)
F3C C4C C3C 119.0(9)
C5C C4C C3C 119.3(8)
F4C C5C C4C 120.1(8)
F4C C5C C6C 120.0(8)
C4C C5C C6C 119.8(8)
F5C C6C C1C 121.3(7)
F5C C6C C5C 116.2(8)
C1C C6C C5C 122.5(8)
C2D C1D C6D 117.2(8)
C2D C1D S4D 122.4(7)
C6D C1D S4D 120.4(8)
F1D C2D C3D 118.2(8)
F1D C2D C1D 118.2(7)
C3D C2D C1D 123.6(8)
F2D C3D C2D 121.7(7)
F2D C3D C4D 120.6(7)
C2D C3D C4D 117.7(8)
C1D S4D Au1 106.0(3)
C5D C4D F3D 120.3(8)
C5D C4D C3D 121.4(8)
F3D C4D C3D 118.2(8)
C4D C5D F4D 121.3(9)
C4D C5D C6D 121.5(9)
F4D C5D C6D 117.2(10)
F5D C6D C5D 119.0(8)
F5D C6D C1D 122.5(8)
C5D C6D C1D 118.5(9)

loop_
_geom_bond_atom_site_label_1
_geom_bond_atom_site_label_2
_geom_bond_distance
Au1 S4D 2.347(2)
Au1 S3C 2.351(3)
Au1 S2B 2.354(2)
Au1 S1A 2.357(3)
N1 C1 1.504(10)
N1 C3 1.506(10)
N1 C5 1.516(10)
N1 C7 1.518(9)
C1 C2 1.494(12)
C3 C4 1.500(11)
C5 C6 1.486(12)
C7 C8 1.500(13)
S1A C1A 1.765(8)
F1A C2A 1.331(9)
C1A C2A 1.376(11)
C1A C6A 1.399(12)
F2A C3A 1.337(10)
C2A C3A 1.371(13)
F3A C4A 1.339(9)
C3A C4A 1.380(13)
F4A C5A 1.344(8)
C4A C5A 1.381(12)
F5A C6A 1.322(11)
C5A C6A 1.366(13)
F1B C2B 1.354(10)
C1B C2B 1.358(12)
C1B C6B 1.419(12)
C1B S2B 1.761(8)
F2B C3B 1.332(9)
C2B C3B 1.398(11)
F3B C4B 1.353(11)
C3B C4B 1.377(13)
F4B C5B 1.349(9)
C4B C5B 1.353(13)
F5B C6B 1.300(10)
C5B C6B 1.401(12)
F1C C2C 1.347(12)
C1C C6C 1.363(10)
C1C C2C 1.380(13)
C1C S3C 1.751(8)
F2C C3C 1.348(9)
C2C C3C 1.377(13)
F3C C4C 1.331(9)
C3C C4C 1.371(12)
F4C C5C 1.344(9)
C4C C5C 1.352(11)
F5C C6C 1.342(9)
C5C C6C 1.403(10)
F1D C2D 1.341(8)
C1D C2D 1.390(12)
C1D C6D 1.410(12)
C1D S4D 1.760(9)
F2D C3D 1.313(9)
C2D C3D 1.371(10)
F3D C4D 1.350(9)
C3D C4D 1.392(11)
F4D C5D 1.362(10)
C4D C5D 1.328(14)
F5D C6D 1.329(10)
C5D C6D 1.418(13)
